data_7052781
loop_
_publ_author_name
'Reis, Andreas'
'Dehe, Daniel'
'Farsadpour, Saeid'
'Munstein, Isabel'
'Sun, Yu'
'Thiel, Werner R.'

_publ_section_title
;
 Fluoride catalyzed P--aryl-coupling---a mild approach to functionalized
 arylphosphines
;
_journal_issue 11
_journal_name_full 'New Journal of Chemistry'
_journal_page_first 2488
_journal_paper_doi 10.1039/c1nj20448c
_journal_volume 35
_journal_year 2011
_chemical_formula_sum 'C19 H14 N P'
_chemical_formula_weight 287.28
_chemical_name_systematic
;
?
;
_space_group_IT_number 2
_symmetry_cell_setting triclinic
_symmetry_space_group_name_Hall '-P 1'
_symmetry_space_group_name_H-M 'P -1'
_atom_sites_solution_hydrogens geom
_atom_sites_solution_primary direct
_atom_sites_solution_secondary difmap
_audit_creation_method SHELXL-97
_cell_angle_alpha 107.361(7)
_cell_angle_beta 104.961(6)
_cell_angle_gamma 107.851(6)
_cell_formula_units_Z 2
_cell_length_a 8.4168(5)
_cell_length_b 9.9909(8)
_cell_length_c 10.6003(9)
_cell_measurement_reflns_used 3480
_cell_measurement_temperature 150(2)
_cell_measurement_theta_max 62.515
_cell_measurement_theta_min 5.0845
_cell_volume 747.45(12)
_computing_cell_refinement 'CrysAlis RED, Oxford Diffraction Ltd.'
_computing_data_collection 'CrysAlis CCD, Oxford Diffraction Ltd.'
_computing_data_reduction 'CrysAlis RED, Oxford Diffraction Ltd.'
_computing_structure_refinement 'SHELXL-97 (Sheldrick, 1997)'
_computing_structure_solution 'SIR92 (Giacovazzo et al., 1993)'
_diffrn_ambient_temperature 150(2)
_diffrn_detector_area_resol_mean 16.1399
_diffrn_measured_fraction_theta_full 0.978
_diffrn_measured_fraction_theta_max 0.978
_diffrn_measurement_device_type 'Oxford Diffraction Gemini S Ultra'
_diffrn_measurement_method \w-scans
_diffrn_radiation_monochromator graphite
_diffrn_radiation_source 'Enhance (Cu) X-ray Source'
_diffrn_radiation_type CuK\a
_diffrn_radiation_wavelength 1.54184
_diffrn_reflns_av_R_equivalents 0.0334
_diffrn_reflns_av_sigmaI/netI 0.0372
_diffrn_reflns_limit_h_max 9
_diffrn_reflns_limit_h_min -9
_diffrn_reflns_limit_k_max 11
_diffrn_reflns_limit_k_min -10
_diffrn_reflns_limit_l_max 11
_diffrn_reflns_limit_l_min -12
_diffrn_reflns_number 6228
_diffrn_reflns_theta_full 62.62
_diffrn_reflns_theta_max 62.62
_diffrn_reflns_theta_min 5.10
_exptl_absorpt_coefficient_mu 1.544
_exptl_absorpt_correction_T_max 1.00000
_exptl_absorpt_correction_T_min 0.68590
_exptl_absorpt_correction_type multi-scan
_exptl_absorpt_process_details
;
CrysAlis RED, Oxford Diffraction Ltd.,
Version 1.171.32.5 (release 08-05-2007 CrysAlis171 .NET)
(compiled May 8 2007,13:10:02)
Empirical absorption correction using spherical harmonics,
implemented in SCALE3 ABSPACK scaling algorithm.
;
_exptl_crystal_colour colorless
_exptl_crystal_density_diffrn 1.276
_exptl_crystal_density_method 'not measured'
_exptl_crystal_description 'transaprent prism'
_exptl_crystal_F_000 300
_exptl_crystal_size_max 0.26
_exptl_crystal_size_mid 0.18
_exptl_crystal_size_min 0.08
_refine_diff_density_max 0.233
_refine_diff_density_min -0.247
_refine_diff_density_rms 0.047
_refine_ls_extinction_method none
_refine_ls_goodness_of_fit_ref 0.979
_refine_ls_hydrogen_treatment constr
_refine_ls_matrix_type full
_refine_ls_number_parameters 190
_refine_ls_number_reflns 2349
_refine_ls_number_restraints 0
_refine_ls_restrained_S_all 0.979
_refine_ls_R_factor_all 0.0388
_refine_ls_R_factor_gt 0.0321
_refine_ls_shift/su_max 0.000
_refine_ls_shift/su_mean 0.000
_refine_ls_structure_factor_coef Fsqd
_refine_ls_weighting_details 'calc w=1/[\s^2^(Fo^2^)+(0.0634P)^2^+0.0000P] where P=(Fo^2^+2Fc^2^)/3'
_refine_ls_weighting_scheme calc
_refine_ls_wR_factor_gt 0.0859
_refine_ls_wR_factor_ref 0.0881
_reflns_number_gt 1900
_reflns_number_total 2349
_reflns_threshold_expression >2sigma(I)
_cod_data_source_file c1nj20448c.txt
_cod_data_source_block 0837o
_cod_database_code 7052781

loop_
_symmetry_equiv_pos_as_xyz
'x, y, z'
'-x, -y, -z'

loop_
_atom_site_label
_atom_site_type_symbol
_atom_site_fract_x
_atom_site_fract_y
_atom_site_fract_z
_atom_site_U_iso_or_equiv
_atom_site_adp_type
_atom_site_occupancy
_atom_site_symmetry_multiplicity
_atom_site_calc_flag
_atom_site_refinement_flags
C1 C 0.7079(2) 0.11739(18) 0.85396(17) 0.0256(4) Uani 1 1 d .
C2 C 0.7070(2) -0.01679(19) 0.76299(19) 0.0317(4) Uani 1 1 d .
H2 H 0.5959 -0.0967 0.6914 0.038 Uiso 1 1 calc R
C3 C 0.8668(3) -0.0348(2) 0.7760(2) 0.0362(4) Uani 1 1 d .
H3 H 0.8637 -0.1270 0.7132 0.043 Uiso 1 1 calc R
C4 C 1.0299(2) 0.0794(2) 0.8789(2) 0.0366(4) Uani 1 1 d .
H4 H 1.1380 0.0651 0.8873 0.044 Uiso 1 1 calc R
C5 C 1.0362(2) 0.2144(2) 0.96963(19) 0.0334(4) Uani 1 1 d .
H5 H 1.1486 0.2946 1.0391 0.040 Uiso 1 1 calc R
C6 C 0.8756(2) 0.23197(19) 0.95817(17) 0.0277(4) Uani 1 1 d .
C7 C 0.8844(2) 0.3740(2) 1.05558(18) 0.0304(4) Uani 1 1 d .
C8 C 0.3216(2) -0.02328(18) 0.70555(17) 0.0254(4) Uani 1 1 d .
C9 C 0.2312(2) -0.03080(19) 0.57189(18) 0.0312(4) Uani 1 1 d .
H9 H 0.2727 0.0556 0.5496 0.037 Uiso 1 1 calc R
C10 C 0.0813(2) -0.1632(2) 0.47098(19) 0.0354(4) Uani 1 1 d .
H10 H 0.0206 -0.1668 0.3802 0.043 Uiso 1 1 calc R
C11 C 0.0196(2) -0.2899(2) 0.50152(19) 0.0355(4) Uani 1 1 d .
H11 H -0.0835 -0.3802 0.4322 0.043 Uiso 1 1 calc R
C12 C 0.1086(2) -0.28458(19) 0.63385(19) 0.0355(4) Uani 1 1 d .
H12 H 0.0670 -0.3719 0.6549 0.043 Uiso 1 1 calc R
C13 C 0.2582(2) -0.15230(19) 0.73561(18) 0.0315(4) Uani 1 1 d .
H13 H 0.3180 -0.1492 0.8264 0.038 Uiso 1 1 calc R
C14 C 0.5286(2) 0.29685(18) 0.77859(17) 0.0260(4) Uani 1 1 d .
C15 C 0.6286(2) 0.3159(2) 0.69412(18) 0.0323(4) Uani 1 1 d .
H15 H 0.6863 0.2493 0.6702 0.039 Uiso 1 1 calc R
C16 C 0.6449(2) 0.4313(2) 0.6446(2) 0.0374(4) Uani 1 1 d .
H16 H 0.7125 0.4431 0.5864 0.045 Uiso 1 1 calc R
C17 C 0.5621(2) 0.5295(2) 0.68024(19) 0.0380(4) Uani 1 1 d .
H17 H 0.5741 0.6093 0.6473 0.046 Uiso 1 1 calc R
C18 C 0.4622(2) 0.5112(2) 0.76374(19) 0.0363(4) Uani 1 1 d .
H18 H 0.4051 0.5782 0.7878 0.044 Uiso 1 1 calc R
C19 C 0.4452(2) 0.39561(19) 0.81233(18) 0.0308(4) Uani 1 1 d .
H19 H 0.3760 0.3835 0.8693 0.037 Uiso 1 1 calc R
N1 N 0.8912(2) 0.48476(18) 1.13357(17) 0.0394(4) Uani 1 1 d .
P1 P 0.50511(6) 0.15144(5) 0.85296(4) 0.02544(16) Uani 1 1 d .

loop_
_atom_site_aniso_label
_atom_site_aniso_U_11
_atom_site_aniso_U_22
_atom_site_aniso_U_33
_atom_site_aniso_U_23
_atom_site_aniso_U_13
_atom_site_aniso_U_12
C1 0.0249(9) 0.0276(9) 0.0275(9) 0.0144(7) 0.0108(7) 0.0113(7)
C2 0.0330(10) 0.0288(9) 0.0328(9) 0.0113(8) 0.0138(8) 0.0125(8)
C3 0.0431(12) 0.0356(10) 0.0441(11) 0.0202(9) 0.0248(10) 0.0238(9)
C4 0.0331(11) 0.0497(11) 0.0462(11) 0.0297(10) 0.0223(9) 0.0256(9)
C5 0.0258(10) 0.0403(10) 0.0357(10) 0.0203(8) 0.0110(8) 0.0116(8)
C6 0.0281(10) 0.0313(9) 0.0267(9) 0.0155(7) 0.0116(7) 0.0120(8)
C7 0.0212(9) 0.0333(10) 0.0280(9) 0.0119(8) 0.0051(7) 0.0047(8)
C8 0.0222(9) 0.0262(8) 0.0267(9) 0.0081(7) 0.0098(7) 0.0108(7)
C9 0.0320(10) 0.0288(9) 0.0305(9) 0.0117(8) 0.0105(8) 0.0114(8)
C10 0.0340(10) 0.0351(10) 0.0290(9) 0.0092(8) 0.0054(8) 0.0137(8)
C11 0.0290(10) 0.0263(9) 0.0363(10) 0.0039(8) 0.0061(8) 0.0071(8)
C12 0.0366(11) 0.0247(9) 0.0414(11) 0.0128(8) 0.0145(9) 0.0093(8)
C13 0.0315(10) 0.0297(9) 0.0299(9) 0.0117(8) 0.0092(8) 0.0115(8)
C14 0.0208(9) 0.0215(8) 0.0259(9) 0.0053(7) 0.0032(7) 0.0054(7)
C15 0.0294(10) 0.0330(10) 0.0351(10) 0.0135(8) 0.0129(8) 0.0136(8)
C16 0.0316(11) 0.0406(10) 0.0403(11) 0.0217(9) 0.0130(9) 0.0110(9)
C17 0.0345(11) 0.0282(9) 0.0398(11) 0.0158(8) 0.0021(9) 0.0071(8)
C18 0.0323(10) 0.0288(10) 0.0390(10) 0.0087(8) 0.0041(8) 0.0149(8)
C19 0.0250(9) 0.0285(9) 0.0293(9) 0.0057(7) 0.0063(7) 0.0085(7)
N1 0.0334(9) 0.0358(9) 0.0357(9) 0.0077(8) 0.0099(7) 0.0074(7)
P1 0.0227(2) 0.0254(2) 0.0251(2) 0.00821(18) 0.00863(18) 0.00870(18)

loop_
_atom_type_symbol
_atom_type_description
_atom_type_scat_dispersion_real
_atom_type_scat_dispersion_imag
_atom_type_scat_source
C C 0.0181 0.0091 'International Tables Vol C Tables 4.2.6.8 and 6.1.1.4'
H H 0.0000 0.0000 'International Tables Vol C Tables 4.2.6.8 and 6.1.1.4'
N N 0.0311 0.0180 'International Tables Vol C Tables 4.2.6.8 and 6.1.1.4'
P P 0.2955 0.4335 'International Tables Vol C Tables 4.2.6.8 and 6.1.1.4'

loop_
_geom_angle_atom_site_label_1
_geom_angle_atom_site_label_2
_geom_angle_atom_site_label_3
_geom_angle
C2 C1 C6 117.43(15)
C2 C1 P1 124.86(13)
C6 C1 P1 117.65(12)
C3 C2 C1 120.73(17)
C3 C2 H2 119.6
C1 C2 H2 119.6
C4 C3 C2 120.82(16)
C4 C3 H3 119.6
C2 C3 H3 119.6
C3 C4 C5 120.06(16)
C3 C4 H4 120.0
C5 C4 H4 120.0
C4 C5 C6 119.23(17)
C4 C5 H5 120.4
C6 C5 H5 120.4
C5 C6 C1 121.71(15)
C5 C6 C7 118.54(16)
C1 C6 C7 119.74(15)
N1 C7 C6 179.02(19)
C9 C8 C13 118.58(16)
C9 C8 P1 124.24(13)
C13 C8 P1 116.87(13)
C10 C9 C8 120.61(16)
C10 C9 H9 119.7
C8 C9 H9 119.7
C11 C10 C9 120.44(17)
C11 C10 H10 119.8
C9 C10 H10 119.8
C10 C11 C12 119.69(17)
C10 C11 H11 120.2
C12 C11 H11 120.2
C11 C12 C13 120.22(17)
C11 C12 H12 119.9
C13 C12 H12 119.9
C12 C13 C8 120.46(16)
C12 C13 H13 119.8
C8 C13 H13 119.8
C19 C14 C15 118.79(16)
C19 C14 P1 117.60(13)
C15 C14 P1 123.58(12)
C16 C15 C14 120.54(16)
C16 C15 H15 119.7
C14 C15 H15 119.7
C17 C16 C15 119.88(17)
C17 C16 H16 120.1
C15 C16 H16 120.1
C18 C17 C16 119.97(17)
C18 C17 H17 120.0
C16 C17 H17 120.0
C17 C18 C19 120.13(16)
C17 C18 H18 119.9
C19 C18 H18 119.9
C18 C19 C14 120.69(16)
C18 C19 H19 119.7
C14 C19 H19 119.7
C8 P1 C14 103.51(7)
C8 P1 C1 103.18(7)
C14 P1 C1 101.00(7)

loop_
_geom_bond_atom_site_label_1
_geom_bond_atom_site_label_2
_geom_bond_distance
C1 C2 1.395(2)
C1 C6 1.405(2)
C1 P1 1.8379(16)
C2 C3 1.388(2)
C2 H2 0.9500
C3 C4 1.378(3)
C3 H3 0.9500
C4 C5 1.380(3)
C4 H4 0.9500
C5 C6 1.395(2)
C5 H5 0.9500
C6 C7 1.452(2)
C7 N1 1.141(2)
C8 C9 1.392(2)
C8 C13 1.400(2)
C8 P1 1.8295(17)
C9 C10 1.387(2)
C9 H9 0.9500
C10 C11 1.379(3)
C10 H10 0.9500
C11 C12 1.386(3)
C11 H11 0.9500
C12 C13 1.387(2)
C12 H12 0.9500
C13 H13 0.9500
C14 C19 1.392(2)
C14 C15 1.393(2)
C14 P1 1.8328(17)
C15 C16 1.388(2)
C15 H15 0.9500
C16 C17 1.386(3)
C16 H16 0.9500
C17 C18 1.382(3)
C17 H17 0.9500
C18 C19 1.382(2)
C18 H18 0.9500
C19 H19 0.9500
